data_1537451
loop_
_publ_author_name
'Iandelli, A.'
'Franceschi, E.'

_publ_section_title
;
 On The Crystal Structure of The Compounds Ca P, Sr P, Ca As, Sr As and Eu
 As
;
_journal_name_full 'Journal of the Less-Common Metals'
_journal_page_first 211
_journal_page_last 216
_journal_volume 30
_journal_year 1973
_chemical_formula_sum 'As Eu'
_chemical_name_systematic 'Eu As'
_space_group_IT_number 189
_symmetry_space_group_name_Hall 'P -6 -2'
_symmetry_space_group_name_H-M 'P -6 2 m'
_cell_angle_alpha 90
_cell_angle_beta 90
_cell_angle_gamma 120
_cell_formula_units_Z 6
_cell_length_a 8.15
_cell_length_b 8.15
_cell_length_c 6.135
_cell_volume 352.907
_citation_journal_id_ASTM JCOMAH
_cod_data_source_file Iandelli_JCOMAH_1973_1202.cif
_cod_data_source_block As1Eu1
_cod_original_cell_volume 352.9071
_cod_original_formula_sum 'As1 Eu1'
_cod_database_code 1537451

loop_
_symmetry_equiv_pos_as_xyz
x,y,z
-x+y,-x,-z
-y,x-y,z
x,y,-z
-x+y,-x,z
-y,x-y,-z
y,x,z
x-y,-y,-z
-x,-x+y,z
y,x,-z
x-y,-y,z
-x,-x+y,-z

loop_
_atom_site_label
_atom_site_type_symbol
_atom_site_fract_x
_atom_site_fract_y
_atom_site_fract_z
_atom_site_occupancy
_atom_site_U_iso_or_equiv
Eu2 Eu 0.642 0 0.5 1 0.0
As1 As 0 0 0.294 1 0.0
Eu1 Eu 0.307 0 0 1 0.0
As2 As 0.3333 0.6667 0.206 1 0.0
